data_4308189
loop_
_publ_author_name
'Cory A. Black'
'Lyall R. Hanton'
'Mark D. Spicer'

_publ_contact_author 'Hanton, Lyall R.'
_publ_contact_author_email lhanton@alkali.otago.ac.nz
_publ_section_title
;
Probing Anion-\p Interactions in 1-D Co(II), Ni(II), and Cd(II)
Coordination Polymers Containing Flexible Pyrazine Ligands
;
_journal_name_full 'Inorganic Chemistry'
_journal_page_first 3669
_journal_page_last 3679
_journal_paper_doi 10.1021/ic070194k
_journal_volume 46
_journal_year 2007
_chemical_formula_moiety 'C12 H18 Co N2 O3 S, 2(Cl1 O4), H2 O'
_chemical_formula_sum 'C12 H20 Cl2 Co N2 O12 S'
_chemical_formula_weight 546.19
_chemical_name_common 'Compound 4.H2O cbt'
_chemical_name_systematic
;
 ?
;
_space_group_IT_number 2
_symmetry_cell_setting triclinic
_symmetry_space_group_name_Hall '-P 1'
_symmetry_space_group_name_H-M 'P -1'
_atom_sites_solution_hydrogens geom
_atom_sites_solution_primary direct
_atom_sites_solution_secondary difmap
_audit_creation_method SHELXL-97
_cell_angle_alpha 87.170(5)
_cell_angle_beta 88.412(5)
_cell_angle_gamma 85.967(5)
_cell_formula_units_Z 2
_cell_length_a 7.018(5)
_cell_length_b 7.443(5)
_cell_length_c 19.420(5)
_cell_measurement_reflns_used 5198
_cell_measurement_temperature 85(2)
_cell_measurement_theta_max 32.01
_cell_measurement_theta_min 2.89
_cell_volume 1010.4(10)
_computing_cell_refinement 'Bruker SMART'
_computing_data_collection 'Bruker SMART'
_computing_data_reduction 'Bruker SAINT'
_computing_molecular_graphics 'Bruker SHELXTL'
_computing_publication_material 'Bruker SHELXTL'
_computing_structure_refinement 'SHELXL-97 (Sheldrick, 1997)'
_computing_structure_solution 'Bruker SHELXTL'
_diffrn_ambient_temperature 85(2)
_diffrn_measured_fraction_theta_full 0.973
_diffrn_measured_fraction_theta_max 0.701
_diffrn_measurement_device_type 'CCD area detector'
_diffrn_measurement_method 'phi and omega scans'
_diffrn_radiation_monochromator graphite
_diffrn_radiation_source 'fine-focus sealed tube'
_diffrn_radiation_type MoK\a
_diffrn_radiation_wavelength 0.71069
_diffrn_reflns_av_R_equivalents 0.0572
_diffrn_reflns_av_sigmaI/netI 0.0424
_diffrn_reflns_limit_h_max 10
_diffrn_reflns_limit_h_min -10
_diffrn_reflns_limit_k_max 10
_diffrn_reflns_limit_k_min -9
_diffrn_reflns_limit_l_max 28
_diffrn_reflns_limit_l_min -28
_diffrn_reflns_number 16090
_diffrn_reflns_theta_full 25.00
_diffrn_reflns_theta_max 33.12
_diffrn_reflns_theta_min 2.10
_exptl_absorpt_coefficient_mu 1.282
_exptl_absorpt_correction_T_max 0.9300
_exptl_absorpt_correction_T_min 0.7692
_exptl_absorpt_correction_type multi-scan
_exptl_absorpt_process_details 'SADABS (Sheldrick 1996)'
_exptl_crystal_colour 'light orange'
_exptl_crystal_density_diffrn 1.795
_exptl_crystal_density_method 'not measured'
_exptl_crystal_description plate
_exptl_crystal_F_000 558
_exptl_crystal_size_max 0.16
_exptl_crystal_size_mid 0.12
_exptl_crystal_size_min 0.06
_refine_diff_density_max 1.384
_refine_diff_density_min -0.745
_refine_diff_density_rms 0.126
_refine_ls_extinction_method none
_refine_ls_goodness_of_fit_ref 1.122
_refine_ls_hydrogen_treatment mixed
_refine_ls_matrix_type full
_refine_ls_number_parameters 303
_refine_ls_number_reflns 5396
_refine_ls_number_restraints 12
_refine_ls_restrained_S_all 1.121
_refine_ls_R_factor_all 0.0582
_refine_ls_R_factor_gt 0.0430
_refine_ls_shift/su_max 0.000
_refine_ls_shift/su_mean 0.000
_refine_ls_structure_factor_coef Fsqd
_refine_ls_weighting_details 'calc w=1/[\s^2^(Fo^2^)+(0.0337P)^2^+3.4969P] where P=(Fo^2^+2Fc^2^)/3'
_refine_ls_weighting_scheme calc
_refine_ls_wR_factor_gt 0.1122
_refine_ls_wR_factor_ref 0.1209
_reflns_number_gt 4355
_reflns_number_total 5396
_reflns_threshold_expression >2sigma(I)
_cod_data_source_file ic070194ksi20070201_040954_5.cif
_cod_data_source_block cbt
_cod_depositor_comments
;
The following automatic conversions were performed:
'_symmetry_cell_setting' value 'Triclinic' changed to 'triclinic'
according to '/home/saulius/struct/CIF-dictionaries/cif_core.dic'
dictionary named 'cif_core.dic' version 2.4.1 from 2010-06-29.

Automatic conversion script
Id: cif_fix_enum 1527 2010-12-29 10:47:43Z saulius 
;
_cod_database_code 4308189

loop_
_symmetry_equiv_pos_as_xyz
'x, y, z'
'-x, -y, -z'

loop_
_atom_site_label
_atom_site_type_symbol
_atom_site_fract_x
_atom_site_fract_y
_atom_site_fract_z
_atom_site_U_iso_or_equiv
_atom_site_adp_type
_atom_site_occupancy
_atom_site_symmetry_multiplicity
_atom_site_calc_flag
_atom_site_refinement_flags
_atom_site_disorder_assembly
_atom_site_disorder_group
C1 C 0.2737(4) 0.1115(4) 0.14507(17) 0.0132(6) Uani 1 1 d . . .
H1 H 0.2170 0.0470 0.1123 0.016 Uiso 1 1 calc R . .
C2 C 0.4712(4) 0.1051(4) 0.14805(17) 0.0141(6) Uani 1 1 d . . .
H2 H 0.5443 0.0337 0.1179 0.017 Uiso 1 1 calc R . .
C3 C 0.4482(4) 0.2935(4) 0.23736(16) 0.0122(6) Uani 1 1 d . . .
H3 H 0.5056 0.3574 0.2702 0.015 Uiso 1 1 calc R . .
C4 C 0.2499(4) 0.3000(4) 0.23603(16) 0.0105(6) Uani 1 1 d . . .
C5 C 0.1271(4) 0.4090(5) 0.28583(17) 0.0145(6) Uani 1 1 d . . .
H5A H 0.1059 0.5312 0.2664 0.017 Uiso 1 1 calc R . .
H5B H 0.1953 0.4146 0.3283 0.017 Uiso 1 1 calc R . .
C6 C -0.0333(5) 0.1263(5) 0.36377(17) 0.0186(7) Uani 1 1 d . . .
H6A H -0.1405 0.0514 0.3707 0.022 Uiso 1 1 calc R . .
H6B H 0.0712 0.0543 0.3428 0.022 Uiso 1 1 calc R . .
C7 C 0.0273(5) 0.1846(5) 0.43242(17) 0.0170(6) Uani 1 1 d . . .
C8 C -0.1092(5) 0.2466(5) 0.48059(18) 0.0190(7) Uani 1 1 d . . .
H8 H -0.2380 0.2526 0.4700 0.023 Uiso 1 1 calc R . .
C9 C -0.0551(5) 0.2996(5) 0.54436(18) 0.0228(7) Uani 1 1 d . . .
H9 H -0.1476 0.3399 0.5763 0.027 Uiso 1 1 calc R . .
C10 C 0.1359(6) 0.2927(5) 0.56042(19) 0.0246(8) Uani 1 1 d . . .
H10 H 0.1722 0.3281 0.6031 0.030 Uiso 1 1 calc R . .
C11 C 0.2732(5) 0.2328(5) 0.5125(2) 0.0253(8) Uani 1 1 d . . .
H11 H 0.4018 0.2287 0.5233 0.030 Uiso 1 1 calc R . .
C12 C 0.2203(5) 0.1788(5) 0.44875(19) 0.0217(7) Uani 1 1 d . . .
H12 H 0.3134 0.1389 0.4169 0.026 Uiso 1 1 calc R . .
N1 N 0.1633(3) 0.2096(4) 0.18879(13) 0.0121(5) Uani 1 1 d . . .
N2 N 0.5592(3) 0.1989(4) 0.19325(14) 0.0123(5) Uani 1 1 d . . .
O1 O -0.1237(3) 0.1298(3) 0.08469(12) 0.0160(5) Uani 1 1 d D . .
O2 O -0.1674(3) 0.4698(3) 0.15136(13) 0.0171(5) Uani 1 1 d D . .
O3 O -0.1031(3) -0.0692(3) 0.21566(13) 0.0165(5) Uani 1 1 d D . .
O4 O -0.2188(4) -0.1981(4) 0.04348(15) 0.0244(6) Uani 1 1 d D . .
O11 O 0.4482(3) 0.4956(3) 0.08658(14) 0.0227(5) Uani 1 1 d . . .
O12 O 0.1760(3) 0.5659(4) 0.01899(13) 0.0232(5) Uani 1 1 d . . .
O13 O 0.1770(3) 0.6583(4) 0.13308(13) 0.0223(5) Uani 1 1 d . . .
O14 O 0.3697(3) 0.7947(3) 0.04683(13) 0.0202(5) Uani 1 1 d . . .
O21 O 0.4617(3) -0.3668(3) 0.34544(14) 0.0227(5) Uani 1 1 d . . .
O22 O 0.2685(3) -0.1688(4) 0.27462(14) 0.0242(6) Uani 1 1 d . . .
O23 O 0.5316(4) -0.0626(4) 0.32815(14) 0.0240(5) Uani 1 1 d . . .
O24 O 0.5816(3) -0.2614(4) 0.23781(14) 0.0234(5) Uani 1 1 d . . .
S1 S -0.10184(10) 0.31885(11) 0.30558(4) 0.01352(16) Uani 1 1 d . . .
Cl1 Cl 0.29425(10) 0.62780(10) 0.07195(4) 0.01382(16) Uani 1 1 d . . .
Cl2 Cl 0.46071(10) -0.21487(10) 0.29742(4) 0.01504(16) Uani 1 1 d . . .
Co1 Co -0.13756(5) 0.20233(6) 0.18900(2) 0.01081(11) Uani 1 1 d . . .
H1A H -0.148(7) 0.200(4) 0.0514(17) 0.031(13) Uiso 1 1 d D . .
H1B H -0.147(6) 0.028(3) 0.0714(19) 0.020(11) Uiso 1 1 d D . .
H2A H -0.266(4) 0.530(6) 0.138(3) 0.050(16) Uiso 1 1 d D . .
H2B H -0.078(4) 0.536(5) 0.141(2) 0.030(12) Uiso 1 1 d D . .
H3A H -0.182(6) -0.142(7) 0.229(3) 0.08(2) Uiso 1 1 d D . .
H3B H 0.002(4) -0.109(7) 0.230(3) 0.066(19) Uiso 1 1 d D . .
H4A H -0.333(3) -0.212(7) 0.035(3) 0.059(18) Uiso 1 1 d D . .
H4B H -0.156(6) -0.274(6) 0.020(2) 0.049(16) Uiso 1 1 d D . .

loop_
_atom_site_aniso_label
_atom_site_aniso_U_11
_atom_site_aniso_U_22
_atom_site_aniso_U_33
_atom_site_aniso_U_23
_atom_site_aniso_U_13
_atom_site_aniso_U_12
C1 0.0084(12) 0.0111(15) 0.0202(15) -0.0020(11) -0.0002(10) -0.0005(11)
C2 0.0080(12) 0.0147(16) 0.0194(15) -0.0024(12) 0.0003(10) 0.0011(11)
C3 0.0072(12) 0.0113(15) 0.0182(15) 0.0006(11) -0.0022(10) -0.0005(10)
C4 0.0069(12) 0.0070(14) 0.0175(15) 0.0003(11) -0.0005(10) -0.0005(10)
C5 0.0075(12) 0.0164(16) 0.0196(15) -0.0031(12) -0.0003(10) 0.0004(11)
C6 0.0171(15) 0.0193(18) 0.0194(16) 0.0011(13) -0.0018(12) -0.0009(13)
C7 0.0177(15) 0.0148(16) 0.0181(16) 0.0011(12) -0.0009(11) -0.0006(12)
C8 0.0183(15) 0.0186(17) 0.0196(16) 0.0029(13) 0.0003(12) -0.0008(13)
C9 0.0298(18) 0.0185(18) 0.0195(17) 0.0004(13) 0.0035(13) 0.0001(14)
C10 0.035(2) 0.0199(19) 0.0187(17) -0.0009(14) -0.0061(14) 0.0008(15)
C11 0.0206(16) 0.026(2) 0.029(2) 0.0025(15) -0.0082(14) -0.0014(14)
C12 0.0160(15) 0.0239(19) 0.0245(18) 0.0001(14) -0.0010(12) 0.0026(13)
N1 0.0057(10) 0.0140(13) 0.0162(13) -0.0002(10) 0.0010(9) 0.0004(9)
N2 0.0050(10) 0.0139(13) 0.0177(13) 0.0006(10) -0.0010(9) 0.0008(9)
O1 0.0121(10) 0.0174(13) 0.0183(12) -0.0002(9) -0.0015(8) -0.0002(9)
O2 0.0085(10) 0.0147(12) 0.0276(13) 0.0034(9) -0.0012(9) -0.0005(9)
O3 0.0088(10) 0.0129(12) 0.0274(13) 0.0025(9) -0.0012(9) 0.0010(9)
O4 0.0151(12) 0.0232(14) 0.0351(15) -0.0067(11) 0.0001(10) 0.0001(10)
O11 0.0145(11) 0.0201(13) 0.0320(14) 0.0056(10) -0.0040(9) 0.0054(10)
O12 0.0169(11) 0.0262(14) 0.0278(14) -0.0079(11) -0.0071(9) -0.0023(10)
O13 0.0167(11) 0.0281(14) 0.0221(13) -0.0032(10) 0.0038(9) -0.0024(10)
O14 0.0167(11) 0.0169(13) 0.0266(13) 0.0020(10) 0.0012(9) -0.0017(9)
O21 0.0174(11) 0.0182(13) 0.0319(14) 0.0070(10) -0.0031(10) -0.0013(10)
O22 0.0117(11) 0.0288(15) 0.0310(14) 0.0009(11) -0.0056(9) 0.0064(10)
O23 0.0251(13) 0.0189(13) 0.0287(14) -0.0038(10) -0.0013(10) -0.0046(10)
O24 0.0161(11) 0.0229(14) 0.0316(14) -0.0074(11) 0.0078(10) -0.0033(10)
S1 0.0065(3) 0.0164(4) 0.0174(4) -0.0012(3) 0.0004(2) 0.0009(3)
Cl1 0.0094(3) 0.0144(4) 0.0176(4) -0.0009(3) -0.0022(2) 0.0000(3)
Cl2 0.0093(3) 0.0130(4) 0.0227(4) -0.0003(3) -0.0007(2) -0.0001(3)
Co1 0.00451(17) 0.0119(2) 0.0159(2) -0.00085(15) -0.00086(13) 0.00073(14)

loop_
_atom_type_symbol
_atom_type_description
_atom_type_scat_dispersion_real
_atom_type_scat_dispersion_imag
_atom_type_scat_source
C C 0.0033 0.0016 'International Tables Vol C Tables 4.2.6.8 and 6.1.1.4'
H H 0.0000 0.0000 'International Tables Vol C Tables 4.2.6.8 and 6.1.1.4'
N N 0.0061 0.0033 'International Tables Vol C Tables 4.2.6.8 and 6.1.1.4'
O O 0.0106 0.0060 'International Tables Vol C Tables 4.2.6.8 and 6.1.1.4'
S S 0.1246 0.1234 'International Tables Vol C Tables 4.2.6.8 and 6.1.1.4'
Cl Cl 0.1484 0.1585 'International Tables Vol C Tables 4.2.6.8 and 6.1.1.4'
Co Co 0.3494 0.9721 'International Tables Vol C Tables 4.2.6.8 and 6.1.1.4'

loop_
_geom_angle_atom_site_label_1
_geom_angle_atom_site_label_2
_geom_angle_atom_site_label_3
_geom_angle
_geom_angle_site_symmetry_1
_geom_angle_site_symmetry_3
_geom_angle_publ_flag
N1 C1 C2 120.9(3) . . ?
N2 C2 C1 121.7(3) . . ?
N2 C3 C4 122.4(3) . . ?
N1 C4 C3 120.0(3) . . ?
N1 C4 C5 118.5(2) . . ?
C3 C4 C5 121.6(3) . . ?
C4 C5 S1 113.6(2) . . ?
C7 C6 S1 111.9(2) . . ?
C8 C7 C12 119.0(3) . . ?
C8 C7 C6 120.2(3) . . ?
C12 C7 C6 120.9(3) . . ?
C9 C8 C7 120.7(3) . . ?
C10 C9 C8 120.1(3) . . ?
C9 C10 C11 119.7(4) . . ?
C10 C11 C12 120.6(3) . . ?
C11 C12 C7 119.9(3) . . ?
C1 N1 C4 118.1(3) . . ?
C1 N1 Co1 120.6(2) . . ?
C4 N1 Co1 121.15(19) . . ?
C3 N2 C2 116.9(3) . . ?
C3 N2 Co1 123.2(2) . 1_655 ?
C2 N2 Co1 119.8(2) . 1_655 ?
C5 S1 C6 101.38(16) . . ?
C5 S1 Co1 94.87(11) . . ?
C6 S1 Co1 107.50(12) . . ?
O11 Cl1 O14 109.80(15) . . ?
O11 Cl1 O13 110.55(16) . . ?
O14 Cl1 O13 109.64(16) . . ?
O11 Cl1 O12 109.87(16) . . ?
O14 Cl1 O12 108.25(16) . . ?
O13 Cl1 O12 108.69(16) . . ?
O21 Cl2 O23 110.86(17) . . ?
O21 Cl2 O22 109.73(15) . . ?
O23 Cl2 O22 109.36(16) . . ?
O21 Cl2 O24 109.01(16) . . ?
O23 Cl2 O24 109.09(16) . . ?
O22 Cl2 O24 108.75(16) . . ?
O3 Co1 O2 174.01(10) . . ?
O3 Co1 N1 88.25(10) . . ?
O2 Co1 N1 91.07(10) . . ?
O3 Co1 O1 87.13(10) . . ?
O2 Co1 O1 86.92(10) . . ?
N1 Co1 O1 90.25(10) . . ?
O3 Co1 N2 92.06(10) . 1_455 ?
O2 Co1 N2 88.86(10) . 1_455 ?
N1 Co1 N2 177.72(11) . 1_455 ?
O1 Co1 N2 92.02(10) . 1_455 ?
O3 Co1 S1 98.13(8) . . ?
O2 Co1 S1 87.63(8) . . ?
N1 Co1 S1 80.88(8) . . ?
O1 Co1 S1 169.50(7) . . ?
N2 Co1 S1 96.84(8) 1_455 . ?

loop_
_geom_bond_atom_site_label_1
_geom_bond_atom_site_label_2
_geom_bond_distance
_geom_bond_site_symmetry_2
_geom_bond_publ_flag
C1 N1 1.341(4) . ?
C1 C2 1.386(4) . ?
C2 N2 1.339(4) . ?
C3 N2 1.335(4) . ?
C3 C4 1.390(4) . ?
C4 N1 1.346(4) . ?
C4 C5 1.507(4) . ?
C5 S1 1.808(3) . ?
C6 C7 1.503(5) . ?
C6 S1 1.826(3) . ?
C7 C8 1.391(5) . ?
C7 C12 1.397(5) . ?
C8 C9 1.389(5) . ?
C9 C10 1.381(6) . ?
C10 C11 1.386(5) . ?
C11 C12 1.389(5) . ?
N1 Co1 2.116(3) . ?
N2 Co1 2.129(3) 1_655 ?
O1 Co1 2.120(2) . ?
O2 Co1 2.085(3) . ?
O3 Co1 2.060(3) . ?
O11 Cl1 1.434(2) . ?
O12 Cl1 1.452(3) . ?
O13 Cl1 1.444(2) . ?
O14 Cl1 1.442(3) . ?
O21 Cl2 1.430(3) . ?
O22 Cl2 1.445(3) . ?
O23 Cl2 1.432(3) . ?
O24 Cl2 1.457(3) . ?
S1 Co1 2.4893(11) . ?
Co1 N2 2.129(3) 1_455 ?
